data_4332449
loop_
_publ_author_name
'Binyamin, Iris'
'Pailloux, Sylvie'
'Duesler, Eileen N.'
'Rapko, Brian M.'
'Paine, Robert T.'

_publ_section_title
;
 Synthesis and Lanthanide Coordination Properties of New
 2,6-Bis(N-tert-butylacetamide)pyridine and
 2,6-Bis(N-tert-butylacetamide)pyridine-N-oxide Ligands
;
_journal_issue 15
_journal_name_full 'Inorganic Chemistry'
_journal_page_first 5886
_journal_page_last 5892
_journal_paper_doi 10.1021/ic060389c
_journal_volume 45
_journal_year 2006
_chemical_formula_moiety 'C17 H29 Eu N6 O13'
_chemical_formula_sum 'C17 H29 Eu N6 O13'
_chemical_formula_weight 677.42
_chemical_name_systematic
; 
 ? 
;
_space_group_IT_number 62
_symmetry_cell_setting orthorhombic
_symmetry_space_group_name_Hall '-P 2ac 2n'
_symmetry_space_group_name_H-M 'P n m a'
_atom_sites_solution_hydrogens geom
_atom_sites_solution_primary direct
_atom_sites_solution_secondary difmap
_audit_creation_method SHELXL-97
_cell_angle_alpha 90.00
_cell_angle_beta 90.00
_cell_angle_gamma 90.00
_cell_formula_units_Z 4
_cell_length_a 12.2060(9)
_cell_length_b 16.4583(13)
_cell_length_c 13.1838(11)
_cell_measurement_reflns_used 6837
_cell_measurement_temperature 223(2)
_cell_measurement_theta_max 35.43
_cell_measurement_theta_min 2.59
_cell_volume 2648.5(4)
_computing_cell_refinement 'Bruker SMART'
_computing_data_collection 'Bruker SMART'
_computing_data_reduction 'Bruker SAINT'
_computing_molecular_graphics 'Bruker SHELXTL'
_computing_publication_material 'Bruker SHELXTL'
_computing_structure_refinement 'SHELXL-97 (Sheldrick, 1997)'
_computing_structure_solution 'SHELXS-97 (Sheldrick, 1990)'
_diffrn_ambient_temperature 223(2)
_diffrn_measured_fraction_theta_full 0.998
_diffrn_measured_fraction_theta_max 0.931
_diffrn_measurement_device_type 'CCD area detector'
_diffrn_measurement_method 'phi and omega scans'
_diffrn_radiation_monochromator graphite
_diffrn_radiation_source 'fine-focus sealed tube'
_diffrn_radiation_type MoK\a
_diffrn_radiation_wavelength 0.71073
_diffrn_reflns_av_R_equivalents 0.0242
_diffrn_reflns_av_sigmaI/netI 0.0177
_diffrn_reflns_limit_h_max 18
_diffrn_reflns_limit_h_min -9
_diffrn_reflns_limit_k_max 25
_diffrn_reflns_limit_k_min -26
_diffrn_reflns_limit_l_max 21
_diffrn_reflns_limit_l_min -21
_diffrn_reflns_number 39154
_diffrn_reflns_theta_full 32.50
_diffrn_reflns_theta_max 35.99
_diffrn_reflns_theta_min 1.98
_diffrn_standards_decay_% 0.0
_exptl_absorpt_coefficient_mu 2.440
_exptl_absorpt_correction_T_max 0.9087
_exptl_absorpt_correction_T_min 0.5806
_exptl_absorpt_correction_type multi-scan
_exptl_absorpt_process_details SADABS,Bruker
_exptl_crystal_colour colorless
_exptl_crystal_density_diffrn 1.699
_exptl_crystal_density_method 'not measured'
_exptl_crystal_description irregular-chip
_exptl_crystal_F_000 1360
_exptl_crystal_size_max 0.25
_exptl_crystal_size_mid 0.12
_exptl_crystal_size_min 0.04
_refine_diff_density_max 1.136
_refine_diff_density_min -0.600
_refine_diff_density_rms 0.085
_refine_ls_extinction_method none
_refine_ls_goodness_of_fit_ref 1.046
_refine_ls_hydrogen_treatment mixed
_refine_ls_matrix_type full
_refine_ls_number_parameters 199
_refine_ls_number_reflns 6001
_refine_ls_number_restraints 0
_refine_ls_restrained_S_all 1.046
_refine_ls_R_factor_all 0.0312
_refine_ls_R_factor_gt 0.0236
_refine_ls_shift/su_max 0.001
_refine_ls_shift/su_mean 0.000
_refine_ls_structure_factor_coef Fsqd
_refine_ls_weighting_details 'calc w=1/[\s^2^(Fo^2^)+(0.0294P)^2^+1.3115P] where P=(Fo^2^+2Fc^2^)/3'
_refine_ls_weighting_scheme calc
_refine_ls_wR_factor_gt 0.0574
_refine_ls_wR_factor_ref 0.0608
_reflns_number_gt 5082
_reflns_number_total 6001
_reflns_threshold_expression >2sigma(I)
_cod_data_source_file ic060389csup1.cif
_cod_data_source_block rtp05c
_cod_depositor_comments
;
The following automatic conversions were performed:

'_symmetry_cell_setting' value 'Orthorhombic' changed to
'orthorhombic' according to
/home/saulius/struct/CIF-dictionaries/cif_core.dic dictionary named
'cif_core.dic' version 2.4.2 from 2011-04-26.

Automatic conversion script
Id: cif_fix_values 1891 2012-01-12 08:04:46Z andrius 
;
_cod_original_sg_symbol_H-M Pnma
_cod_database_code 4332449

loop_
_symmetry_equiv_pos_as_xyz
'x, y, z'
'-x+1/2, -y, z+1/2'
'-x, y+1/2, -z'
'x+1/2, -y+1/2, -z+1/2'
'-x, -y, -z'
'x-1/2, y, -z-1/2'
'x, -y-1/2, z'
'-x-1/2, y-1/2, z-1/2'

loop_
_atom_site_label
_atom_site_type_symbol
_atom_site_fract_x
_atom_site_fract_y
_atom_site_fract_z
_atom_site_U_iso_or_equiv
_atom_site_adp_type
_atom_site_occupancy
_atom_site_symmetry_multiplicity
_atom_site_calc_flag
_atom_site_refinement_flags
_atom_site_disorder_assembly
_atom_site_disorder_group
Eu Eu 0.326373(8) 0.2500 0.144304(7) 0.02212(3) Uani 1 2 d S . .
N1 N 0.29395(16) 0.2500 0.38316(13) 0.0248(3) Uani 1 2 d S . .
O1 O 0.23072(13) 0.2500 0.30083(11) 0.0263(3) Uani 1 2 d S . .
C1 C 0.32452(13) 0.32238(10) 0.42375(11) 0.0286(3) Uani 1 1 d . . .
C2 C 0.39544(17) 0.32232(13) 0.50548(13) 0.0399(4) Uani 1 1 d . . .
H2 H 0.4207(19) 0.3772(15) 0.5327(18) 0.045(6) Uiso 1 1 d . . .
C3 C 0.4321(3) 0.2500 0.5451(2) 0.0475(7) Uani 1 2 d S . .
H3 H 0.481(3) 0.2500 0.596(3) 0.047(9) Uiso 1 2 d S . .
C4 C 0.27758(17) 0.39760(11) 0.37867(13) 0.0344(3) Uani 1 1 d . . .
H4A H 0.280(2) 0.4353(15) 0.4232(17) 0.042(6) Uiso 1 1 d . . .
H4B H 0.203(2) 0.3882(18) 0.3542(17) 0.049(7) Uiso 1 1 d . . .
C5 C 0.33946(13) 0.42775(9) 0.28592(12) 0.0283(3) Uani 1 1 d . . .
O2 O 0.35968(11) 0.38224(7) 0.21335(9) 0.0325(2) Uani 1 1 d . . .
N2 N 0.36850(15) 0.50509(8) 0.28736(11) 0.0363(3) Uani 1 1 d . . .
H2N H 0.3524 0.5268 0.3395 0.049(7) Uiso 1 1 d . . .
C6 C 0.42457(19) 0.54954(11) 0.20482(14) 0.0415(4) Uani 1 1 d . . .
C7 C 0.3561(2) 0.54628(16) 0.10882(17) 0.0579(6) Uani 1 1 d . . .
H7A H 0.3899 0.5798 0.0570 0.087 Uiso 1 1 calc R . .
H7B H 0.2830 0.5663 0.1230 0.087 Uiso 1 1 calc R . .
H7C H 0.3517 0.4906 0.0850 0.087 Uiso 1 1 calc R . .
C8 C 0.4353(4) 0.63662(15) 0.24086(19) 0.0953(15) Uani 1 1 d . . .
H8A H 0.3630 0.6602 0.2486 0.143 Uiso 1 1 calc R . .
H8B H 0.4767 0.6677 0.1915 0.143 Uiso 1 1 calc R . .
H8C H 0.4731 0.6377 0.3056 0.143 Uiso 1 1 calc R . .
C9 C 0.5364(2) 0.5124(2) 0.1849(3) 0.0796(9) Uani 1 1 d . . .
H9A H 0.5738 0.5433 0.1327 0.119 Uiso 1 1 calc R . .
H9B H 0.5276 0.4566 0.1626 0.119 Uiso 1 1 calc R . .
H9C H 0.5794 0.5134 0.2468 0.119 Uiso 1 1 calc R . .
O3 O 0.48832(14) 0.2500 0.25639(14) 0.0341(3) Uani 1 2 d S . .
H1O H 0.5174 0.2957 0.2824 0.043(10) Uiso 0.60 1 d P A 1
H2O H 0.5248 0.2909 0.2364 0.048(17) Uiso 0.40 1 d P B 2
N3 N 0.52684(17) 0.2500 0.02175(14) 0.0290(4) Uani 1 2 d S . .
O4 O 0.48001(14) 0.31460(8) 0.04738(12) 0.0505(4) Uani 1 1 d . . .
O5 O 0.61390(15) 0.2500 -0.02317(14) 0.0393(4) Uani 1 2 d S . .
N4 N 0.17368(14) 0.37127(11) 0.04596(14) 0.0428(4) Uani 1 1 d . . .
O6 O 0.15187(14) 0.34088(13) 0.12976(13) 0.0559(5) Uani 1 1 d . . .
O7 O 0.25786(16) 0.34337(12) 0.00193(11) 0.0588(4) Uani 1 1 d . . .
O8 O 0.12035(14) 0.42617(10) 0.00737(13) 0.0576(4) Uani 1 1 d . . .

loop_
_atom_site_aniso_label
_atom_site_aniso_U_11
_atom_site_aniso_U_22
_atom_site_aniso_U_33
_atom_site_aniso_U_23
_atom_site_aniso_U_13
_atom_site_aniso_U_12
Eu 0.02390(5) 0.02222(5) 0.02024(5) 0.000 0.00181(3) 0.000
N1 0.0240(8) 0.0314(8) 0.0189(6) 0.000 0.0011(6) 0.000
O1 0.0244(7) 0.0354(8) 0.0190(6) 0.000 -0.0019(5) 0.000
C1 0.0322(7) 0.0321(7) 0.0214(6) -0.0037(5) 0.0035(5) -0.0009(6)
C2 0.0458(10) 0.0457(10) 0.0283(7) -0.0061(7) -0.0064(7) -0.0065(8)
C3 0.0527(17) 0.0568(17) 0.0330(12) 0.000 -0.0177(12) 0.000
C4 0.0427(10) 0.0307(8) 0.0297(7) -0.0062(6) 0.0070(7) 0.0064(7)
C5 0.0344(8) 0.0234(6) 0.0271(6) -0.0016(5) -0.0023(6) 0.0052(5)
O2 0.0429(6) 0.0238(5) 0.0309(5) -0.0045(4) 0.0075(5) -0.0012(5)
N2 0.0579(10) 0.0232(6) 0.0279(6) -0.0041(5) -0.0044(7) 0.0029(6)
C6 0.0654(13) 0.0246(7) 0.0346(8) 0.0021(6) -0.0125(8) -0.0098(8)
C7 0.0837(17) 0.0538(13) 0.0361(10) 0.0090(9) -0.0180(11) -0.0140(13)
C8 0.208(5) 0.0308(10) 0.0476(13) 0.0008(9) -0.020(2) -0.0330(17)
C9 0.0514(15) 0.086(2) 0.102(2) 0.0316(19) 0.0039(16) -0.0179(15)
O3 0.0269(7) 0.0374(9) 0.0379(8) 0.000 -0.0045(7) 0.000
N3 0.0315(9) 0.0328(9) 0.0227(7) 0.000 0.0031(7) 0.000
O4 0.0585(9) 0.0282(6) 0.0648(9) 0.0100(6) 0.0317(8) 0.0076(6)
O5 0.0301(8) 0.0507(11) 0.0372(9) 0.000 0.0097(7) 0.000
N4 0.0464(9) 0.0374(8) 0.0446(9) 0.0149(7) -0.0182(7) -0.0088(7)
O6 0.0447(8) 0.0682(11) 0.0547(9) 0.0322(8) -0.0018(7) 0.0021(8)
O7 0.0709(11) 0.0660(11) 0.0396(8) 0.0082(7) -0.0040(8) 0.0168(9)
O8 0.0550(9) 0.0500(9) 0.0678(10) 0.0281(8) -0.0195(8) 0.0040(7)

loop_
_atom_type_symbol
_atom_type_description
_atom_type_scat_dispersion_real
_atom_type_scat_dispersion_imag
_atom_type_scat_source
C C 0.0033 0.0016 'International Tables Vol C Tables 4.2.6.8 and 6.1.1.4'
H H 0.0000 0.0000 'International Tables Vol C Tables 4.2.6.8 and 6.1.1.4'
N N 0.0061 0.0033 'International Tables Vol C Tables 4.2.6.8 and 6.1.1.4'
O O 0.0106 0.0060 'International Tables Vol C Tables 4.2.6.8 and 6.1.1.4'
Eu Eu -0.1578 3.6682 'International Tables Vol C Tables 4.2.6.8 and 6.1.1.4'

loop_
_geom_angle_atom_site_label_1
_geom_angle_atom_site_label_2
_geom_angle_atom_site_label_3
_geom_angle
_geom_angle_site_symmetry_1
_geom_angle_site_symmetry_3
O1 Eu O2 75.68(3) . .
O1 Eu O2 75.68(3) . 7_565
O2 Eu O2 130.78(6) . 7_565
O1 Eu O3 82.72(6) . .
O2 Eu O3 68.67(3) . .
O2 Eu O3 68.67(3) 7_565 .
O1 Eu O4 144.32(5) . .
O2 Eu O4 71.40(4) . .
O2 Eu O4 116.91(5) 7_565 .
O3 Eu O4 72.90(6) . .
O1 Eu O4 144.32(5) . 7_565
O2 Eu O4 116.91(5) . 7_565
O2 Eu O4 71.40(4) 7_565 7_565
O3 Eu O4 72.90(6) . 7_565
O4 Eu O4 50.21(6) . 7_565
O1 Eu O7 118.44(5) . .
O2 Eu O7 77.82(5) . .
O2 Eu O7 151.40(5) 7_565 .
O3 Eu O7 134.35(5) . .
O4 Eu O7 67.47(6) . .
O4 Eu O7 97.18(6) 7_565 .
O1 Eu O7 118.44(5) . 7_565
O2 Eu O7 151.40(5) . 7_565
O2 Eu O7 77.82(5) 7_565 7_565
O3 Eu O7 134.35(5) . 7_565
O4 Eu O7 97.18(6) . 7_565
O4 Eu O7 67.46(6) 7_565 7_565
O7 Eu O7 73.58(9) . 7_565
O1 Eu O6 70.25(4) . 7_565
O2 Eu O6 133.44(5) . 7_565
O2 Eu O6 69.24(6) 7_565 7_565
O3 Eu O6 134.24(5) . 7_565
O4 Eu O6 144.73(5) . 7_565
O4 Eu O6 109.27(5) 7_565 7_565
O7 Eu O6 91.35(7) . 7_565
O7 Eu O6 48.47(5) 7_565 7_565
O1 Eu O6 70.25(4) . .
O2 Eu O6 69.24(6) . .
O2 Eu O6 133.44(5) 7_565 .
O3 Eu O6 134.24(5) . .
O4 Eu O6 109.28(5) . .
O4 Eu O6 144.73(5) 7_565 .
O7 Eu O6 48.47(5) . .
O7 Eu O6 91.35(7) 7_565 .
O6 Eu O6 69.94(9) 7_565 .
O1 N1 C1 118.70(10) . 7_565
O1 N1 C1 118.71(10) . .
C1 N1 C1 122.59(19) 7_565 .
N1 O1 Eu 115.08(12) . .
N1 C1 C2 118.60(16) . .
N1 C1 C4 117.81(15) . .
C2 C1 C4 123.58(16) . .
C3 C2 C1 120.04(19) . .
C3 C2 H2 122.4(13) . .
C1 C2 H2 117.6(13) . .
C2 C3 C2 120.0(2) . 7_565
C2 C3 H3 120.02(13) . .
C2 C3 H3 120.01(13) 7_565 .
C1 C4 C5 113.67(14) . .
C1 C4 H4A 108.6(16) . .
C5 C4 H4A 107.6(16) . .
C1 C4 H4B 111.0(18) . .
C5 C4 H4B 104.4(14) . .
H4A C4 H4B 112(2) . .
O2 C5 N2 122.66(16) . .
O2 C5 C4 121.49(15) . .
N2 C5 C4 115.84(14) . .
C5 N2 C6 126.14(14) . .
C5 N2 H2N 112.19(17) . .
C6 N2 H2N 121.67(16) . .
N2 C6 C8 106.08(18) . .
N2 C6 C7 109.96(18) . .
C8 C6 C7 110.02(19) . .
N2 C6 C9 110.10(18) . .
C8 C6 C9 110.9(2) . .
C7 C6 C9 109.7(2) . .
C6 C7 H7A 109.5 . .
C6 C7 H7B 109.5 . .
H7A C7 H7B 109.5 . .
C6 C7 H7C 109.5 . .
H7A C7 H7C 109.5 . .
H7B C7 H7C 109.5 . .
C6 C8 H8A 109.5 . .
C6 C8 H8B 109.5 . .
H8A C8 H8B 109.5 . .
C6 C8 H8C 109.5 . .
H8A C8 H8C 109.5 . .
H8B C8 H8C 109.5 . .
C6 C9 H9A 109.5 . .
C6 C9 H9B 109.5 . .
H9A C9 H9B 109.5 . .
C6 C9 H9C 109.5 . .
H9A C9 H9C 109.5 . .
H9B C9 H9C 109.5 . .
Eu O3 H1O 122.97(9) . .
Eu O3 H2O 103.52(12) . .
O5 N3 O4 121.97(10) . .
O5 N3 O4 121.97(10) . 7_565
O4 N3 O4 116.0(2) . 7_565
O8 N4 O6 123.6(2) . .
O8 N4 O7 120.56(18) . .
O6 N4 O7 115.83(17) . .

loop_
_geom_bond_atom_site_label_1
_geom_bond_atom_site_label_2
_geom_bond_distance
_geom_bond_site_symmetry_2
Eu O1 2.3710(15) .
Eu O2 2.3939(11) .
Eu O2 2.3939(11) 7_565
Eu O3 2.4680(17) .
Eu O4 2.5060(14) .
Eu O4 2.5060(14) 7_565
Eu O7 2.5659(16) .
Eu O7 2.5660(16) 7_565
Eu O6 2.6097(18) 7_565
Eu O6 2.6097(18) .
Eu H2O 2.79161(19) .
N1 O1 1.332(2) .
N1 C1 1.3582(18) 7_565
N1 C1 1.3582(18) .
C1 C2 1.382(2) .
C1 C4 1.488(2) .
C2 C3 1.375(2) .
C2 H2 1.02(2) .
C3 C2 1.375(2) 7_565
C3 H3 0.90(4) .
C4 C5 1.521(2) .
C4 H4A 0.85(2) .
C4 H4B 0.98(3) .
C5 O2 1.2399(19) .
C5 N2 1.322(2) .
N2 C6 1.479(3) .
N2 H2N 0.7995(14) .
C6 C8 1.516(3) .
C6 C7 1.517(3) .
C6 C9 1.519(4) .
C7 H7A 0.9700 .
C7 H7B 0.9700 .
C7 H7C 0.9700 .
C8 H8A 0.9700 .
C8 H8B 0.9700 .
C8 H8C 0.9700 .
C9 H9A 0.9700 .
C9 H9B 0.9700 .
C9 H9C 0.9700 .
O3 H1O 0.8996(9) .
O3 H2O 0.8496(11) .
N3 O5 1.217(3) .
N3 O4 1.2535(17) .
N3 O4 1.2536(17) 7_565
N4 O8 1.224(2) .
N4 O6 1.242(2) .
N4 O7 1.266(3) .

loop_
_geom_torsion_atom_site_label_1
_geom_torsion_atom_site_label_2
_geom_torsion_atom_site_label_3
_geom_torsion_atom_site_label_4
_geom_torsion
_geom_torsion_site_symmetry_1
_geom_torsion_site_symmetry_4
C1 N1 O1 Eu -90.30(16) 7_565 .
C1 N1 O1 Eu 90.30(16) . .
O2 Eu O1 N1 -69.77(3) . .
O2 Eu O1 N1 69.77(3) 7_565 .
O3 Eu O1 N1 0.0 . .
O4 Eu O1 N1 -46.67(7) . .
O4 Eu O1 N1 46.68(7) 7_565 .
O7 Eu O1 N1 -137.07(5) . .
O7 Eu O1 N1 137.07(5) 7_565 .
O6 Eu O1 N1 142.49(5) 7_565 .
O6 Eu O1 N1 -142.49(5) . .
O1 N1 C1 C2 -176.17(17) . .
C1 N1 C1 C2 4.4(3) 7_565 .
Eu N1 C1 C2 -129.76(14) . .
O1 N1 C1 C4 5.1(2) . .
C1 N1 C1 C4 -174.33(13) 7_565 .
N1 C1 C2 C3 -1.1(3) . .
C4 C1 C2 C3 177.6(2) . .
C1 C2 C3 C2 -2.1(5) . 7_565
N1 C1 C4 C5 -84.2(2) . .
C2 C1 C4 C5 97.1(2) . .
C1 C4 C5 O2 52.0(2) . .
C1 C4 C5 N2 -128.88(17) . .
N2 C5 O2 Eu -172.05(14) . .
C4 C5 O2 Eu 7.0(3) . .
O1 Eu O2 C5 -1.45(19) . .
O2 Eu O2 C5 -57.6(2) 7_565 .
O3 Eu O2 C5 -89.1(2) . .
O4 Eu O2 C5 -167.5(2) . .
O4 Eu O2 C5 -145.61(19) 7_565 .
O7 Eu O2 C5 122.5(2) . .
O7 Eu O2 C5 122.5(2) 7_565 .
O6 Eu O2 C5 42.3(2) 7_565 .
O6 Eu O2 C5 72.5(2) . .
O2 C5 N2 C6 2.0(3) . .
C4 C5 N2 C6 -177.06(18) . .
C5 N2 C6 C8 177.6(2) . .
C5 N2 C6 C7 58.6(3) . .
C5 N2 C6 C9 -62.3(3) . .
O5 N3 O4 Eu -174.93(19) . .
O4 N3 O4 Eu 3.4(2) 7_565 .
O1 Eu O4 N3 128.77(12) . .
O2 Eu O4 N3 152.41(14) . .
O2 Eu O4 N3 25.39(15) 7_565 .
O3 Eu O4 N3 79.75(13) . .
O4 Eu O4 N3 -1.97(14) 7_565 .
O7 Eu O4 N3 -123.41(14) . .
O7 Eu O4 N3 -54.55(14) 7_565 .
O6 Eu O4 N3 -66.27(17) 7_565 .
O6 Eu O4 N3 -148.52(13) . .
O8 N4 O6 Eu -172.75(17) . .
O7 N4 O6 Eu 5.5(2) . .
O1 Eu O6 N4 170.35(15) . .
O2 Eu O6 N4 88.68(13) . .
O2 Eu O6 N4 -144.23(11) 7_565 .
O3 Eu O6 N4 112.87(13) . .
O4 Eu O6 N4 28.28(15) . .
O4 Eu O6 N4 -18.91(19) 7_565 .
O7 Eu O6 N4 -3.29(12) . .
O7 Eu O6 N4 -69.81(14) 7_565 .
O6 Eu O6 N4 -114.20(12) 7_565 .
O8 N4 O7 Eu 172.69(16) . .
O6 N4 O7 Eu -5.7(2) . .
O1 Eu O7 N4 -3.58(15) . .
O2 Eu O7 N4 -69.71(13) . .
O2 Eu O7 N4 110.36(14) 7_565 .
O3 Eu O7 N4 -112.71(13) . .
O4 Eu O7 N4 -144.42(14) . .
O4 Eu O7 N4 174.22(13) 7_565 .
O7 Eu O7 N4 110.31(12) 7_565 .
O6 Eu O7 N4 64.60(13) 7_565 .
O6 Eu O7 N4 3.23(12) . .
